data_4087648
loop_
_publ_author_name
'Zhou, Enwei'
'Ren, Wenshan'
'Hou, Guohua'
'Zi, Guofu'
'Fang, De-Cai'
'Walter, Marc D.'

_publ_section_title
;
 Small Molecule Activation Mediated by a Thorium Terminal Imido
 Metallocene
;
_journal_issue 14
_journal_name_full Organometallics
_journal_page_first 3637
_journal_paper_doi 10.1021/acs.organomet.5b00454
_journal_volume 34
_journal_year 2015
_chemical_formula_moiety 'C60 H82 N2 Se2 Th2'
_chemical_formula_sum 'C60 H82 N2 Se2 Th2'
_chemical_formula_weight 1453.28
_space_group_crystal_system triclinic
_space_group_IT_number 2
_space_group_name_Hall '-P 1'
_space_group_name_H-M_alt 'P -1'
_atom_sites_solution_hydrogens geom
_audit_creation_method SHELXL-97
_cell_angle_alpha 69.921(5)
_cell_angle_beta 86.661(6)
_cell_angle_gamma 66.213(5)
_cell_formula_units_Z 1
_cell_length_a 10.430(3)
_cell_length_b 11.928(4)
_cell_length_c 12.973(4)
_cell_measurement_reflns_used 4453
_cell_measurement_temperature 100(2)
_cell_measurement_theta_max 0.00
_cell_measurement_theta_min 0.00
_cell_volume 1381.0(7)
_computing_cell_refinement 'Bruker SAINT'
_computing_data_collection 'Bruker APEX2'
_computing_data_reduction 'Bruker SAINT'
_computing_molecular_graphics 'Bruker SHELXTL'
_computing_publication_material 'Bruker SHELXTL'
_computing_structure_refinement 'SHELXL-97 (Sheldrick, 2008)'
_computing_structure_solution 'SHELXS-97 (Sheldrick, 2008)'
_diffrn_ambient_temperature 100(2)
_diffrn_measured_fraction_theta_full 0.994
_diffrn_measured_fraction_theta_max 0.985
_diffrn_measurement_device_type 'Bruker APEX-II CCD'
_diffrn_measurement_method '\f and \w scans'
_diffrn_radiation_type MoK\a
_diffrn_radiation_wavelength 0.71073
_diffrn_reflns_av_R_equivalents 0.0382
_diffrn_reflns_av_unetI/netI 0.0673
_diffrn_reflns_Laue_measured_fraction_full 0.994
_diffrn_reflns_Laue_measured_fraction_max 0.985
_diffrn_reflns_limit_h_max 13
_diffrn_reflns_limit_h_min -12
_diffrn_reflns_limit_k_max 15
_diffrn_reflns_limit_k_min -9
_diffrn_reflns_limit_l_max 16
_diffrn_reflns_limit_l_min -16
_diffrn_reflns_number 9016
_diffrn_reflns_point_group_measured_fraction_full 0.994
_diffrn_reflns_point_group_measured_fraction_max 0.985
_diffrn_reflns_theta_full 25.242
_diffrn_reflns_theta_max 27.411
_diffrn_reflns_theta_min 1.679
_exptl_absorpt_coefficient_mu 6.733
_exptl_absorpt_correction_T_max 0.75
_exptl_absorpt_correction_T_min 0.44
_exptl_absorpt_correction_type multi-scan
_exptl_absorpt_process_details SADABS
_exptl_crystal_colour colorless
_exptl_crystal_density_diffrn 1.747
_exptl_crystal_description block
_exptl_crystal_F_000 682
_exptl_crystal_size_max 0.200
_exptl_crystal_size_mid 0.180
_exptl_crystal_size_min 0.100
_refine_diff_density_max 2.634
_refine_diff_density_min -3.045
_refine_diff_density_rms 0.215
_refine_ls_extinction_method none
_refine_ls_goodness_of_fit_ref 1.046
_refine_ls_hydrogen_treatment constr
_refine_ls_matrix_type full
_refine_ls_number_parameters 308
_refine_ls_number_reflns 6193
_refine_ls_number_restraints 0
_refine_ls_restrained_S_all 1.046
_refine_ls_R_factor_all 0.0403
_refine_ls_R_factor_gt 0.0358
_refine_ls_shift/su_max 0.001
_refine_ls_shift/su_mean 0.000
_refine_ls_structure_factor_coef Fsqd
_refine_ls_weighting_details 'w=1/[\s^2^(Fo^2^)+(0.0370P)^2^+3.2356P] where P=(Fo^2^+2Fc^2^)/3'
_refine_ls_weighting_scheme calc
_refine_ls_wR_factor_gt 0.0858
_refine_ls_wR_factor_ref 0.0950
_reflns_Friedel_coverage 0.000
_reflns_number_gt 5629
_reflns_number_total 6193
_reflns_threshold_expression 'I > 2\s(I)'
_cod_data_source_file om5b00454_si_003.cif
_cod_data_source_block compound10
_cod_depositor_comments
;
The following automatic conversions were performed:

data item '_exptl_absorpt_correction_type' value 'Multi-scan' was
changed to 'multi-scan' in accordance with the
/home/saulius/struct/COD-crude-data/automatic-downloads/DataCite-retrospective/ACS/depositions/lib/dictionaries/cif_core.dic
dictionary named 'cif_core.dic' version 2.4.2 last updated on
2011-04-26.

Automatic conversion script
Id: cif_fix_values 6909 2019-04-08 15:41:33Z antanas 
;
_cod_database_code 4087648
_shelx_space_group_comment
; 
The symmetry employed for this shelxl refinement is uniquely defined 
by the following loop, which should always be used as a source of 
symmetry information in preference to the above space-group names. 
They are only intended as comments. 
;
_shelx_estimated_absorpt_t_min 0.346
_shelx_estimated_absorpt_t_max 0.552

loop_
_space_group_symop_operation_xyz
'x, y, z'
'-x, -y, -z'

loop_
_atom_site_label
_atom_site_type_symbol
_atom_site_fract_x
_atom_site_fract_y
_atom_site_fract_z
_atom_site_U_iso_or_equiv
_atom_site_adp_type
_atom_site_occupancy
_atom_site_site_symmetry_order
_atom_site_calc_flag
_atom_site_refinement_flags_posn
_atom_site_refinement_flags_adp
C1 C 0.4831(5) 0.0361(5) 0.1842(4) 0.0094(10) Uani 1 1 d . .
C2 C 0.4233(6) 0.1774(5) 0.1311(4) 0.0113(10) Uani 1 1 d . .
C3 C 0.5322(6) 0.2168(6) 0.1330(4) 0.0125(11) Uani 1 1 d . .
H3 H 0.5222 0.3050 0.1051 0.015 Uiso 1 1 calc R U
C4 C 0.6610(6) 0.1061(5) 0.1827(4) 0.0117(10) Uani 1 1 d . .
C5 C 0.6256(6) -0.0029(5) 0.2158(4) 0.0103(10) Uani 1 1 d . .
H5 H 0.6894 -0.0905 0.2541 0.012 Uiso 1 1 calc R U
C6 C 0.4190(6) -0.0671(5) 0.2058(4) 0.0127(11) Uani 1 1 d . .
C7 C 0.3904(7) -0.0837(6) 0.0979(5) 0.0204(13) Uani 1 1 d . .
H7A H 0.3597 -0.1552 0.1148 0.031 Uiso 1 1 calc R U
H7B H 0.4768 -0.1042 0.0605 0.031 Uiso 1 1 calc R U
H7C H 0.3166 -0.0024 0.0499 0.031 Uiso 1 1 calc R U
C8 C 0.2876(6) -0.0342(5) 0.2664(5) 0.0131(11) Uani 1 1 d . .
H8A H 0.2166 0.0517 0.2223 0.020 Uiso 1 1 calc R U
H8B H 0.3111 -0.0323 0.3377 0.020 Uiso 1 1 calc R U
H8C H 0.2504 -0.1007 0.2783 0.020 Uiso 1 1 calc R U
C9 C 0.5274(6) -0.2034(5) 0.2806(5) 0.0165(11) Uani 1 1 d . .
H9A H 0.5655 -0.1943 0.3430 0.025 Uiso 1 1 calc R U
H9B H 0.6042 -0.2383 0.2378 0.025 Uiso 1 1 calc R U
H9C H 0.4807 -0.2633 0.3079 0.025 Uiso 1 1 calc R U
C10 C 0.2732(6) 0.2825(5) 0.0780(4) 0.0130(11) Uani 1 1 d . .
C11 C 0.1931(6) 0.2405(6) 0.0136(5) 0.0205(13) Uani 1 1 d . .
H11A H 0.1041 0.3144 -0.0217 0.031 Uiso 1 1 calc R U
H11B H 0.1738 0.1677 0.0642 0.031 Uiso 1 1 calc R U
H11C H 0.2502 0.2127 -0.0430 0.031 Uiso 1 1 calc R U
C12 C 0.2886(7) 0.4037(6) -0.0065(5) 0.0196(12) Uani 1 1 d . .
H12A H 0.3434 0.3791 -0.0652 0.029 Uiso 1 1 calc R U
H12B H 0.3369 0.4367 0.0306 0.029 Uiso 1 1 calc R U
H12C H 0.1951 0.4720 -0.0384 0.029 Uiso 1 1 calc R U
C13 C 0.1847(6) 0.3273(6) 0.1662(5) 0.0228(13) Uani 1 1 d . .
H13A H 0.0897 0.3903 0.1327 0.034 Uiso 1 1 calc R U
H13B H 0.2284 0.3688 0.1975 0.034 Uiso 1 1 calc R U
H13C H 0.1793 0.2515 0.2246 0.034 Uiso 1 1 calc R U
C14 C 0.8071(6) 0.1048(6) 0.1844(4) 0.0133(11) Uani 1 1 d . .
C15 C 0.8879(6) 0.0454(6) 0.0991(5) 0.0177(12) Uani 1 1 d . .
H15A H 0.8918 -0.0428 0.1170 0.027 Uiso 1 1 calc R U
H15B H 0.9838 0.0407 0.1008 0.027 Uiso 1 1 calc R U
H15C H 0.8395 0.1005 0.0253 0.027 Uiso 1 1 calc R U
C16 C 0.8865(6) 0.0198(6) 0.2990(4) 0.0152(11) Uani 1 1 d . .
H16A H 0.8420 0.0619 0.3524 0.023 Uiso 1 1 calc R U
H16B H 0.9846 0.0095 0.2967 0.023 Uiso 1 1 calc R U
H16C H 0.8837 -0.0664 0.3213 0.023 Uiso 1 1 calc R U
C17 C 0.8005(6) 0.2438(6) 0.1537(5) 0.0181(12) Uani 1 1 d . .
H17A H 0.7471 0.2989 0.0817 0.027 Uiso 1 1 calc R U
H17B H 0.8962 0.2401 0.1505 0.027 Uiso 1 1 calc R U
H17C H 0.7541 0.2809 0.2096 0.027 Uiso 1 1 calc R U
C18 C 0.7711(5) -0.1586(5) 0.5243(4) 0.0096(10) Uani 1 1 d . .
C19 C 0.7853(6) -0.2857(6) 0.5394(4) 0.0136(11) Uani 1 1 d . .
H19 H 0.7078 -0.2979 0.5177 0.016 Uiso 1 1 calc R U
C20 C 0.9116(6) -0.3947(5) 0.5857(5) 0.0145(11) Uani 1 1 d . .
H20 H 0.9186 -0.4793 0.5937 0.017 Uiso 1 1 calc R U
C21 C 1.0264(6) -0.3818(6) 0.6200(4) 0.0136(11) Uani 1 1 d . .
C22 C 1.0136(6) -0.2554(6) 0.6048(4) 0.0137(11) Uani 1 1 d . .
H22 H 1.0922 -0.2451 0.6270 0.016 Uiso 1 1 calc R U
C23 C 0.8925(6) -0.1463(5) 0.5594(4) 0.0123(11) Uani 1 1 d . .
H23 H 0.8880 -0.0625 0.5508 0.015 Uiso 1 1 calc R U
C24 C 1.1609(7) -0.5013(6) 0.6737(5) 0.0234(13) Uani 1 1 d . .
H24A H 1.1488 -0.5441 0.7506 0.035 Uiso 1 1 calc R U
H24B H 1.2387 -0.4745 0.6710 0.035 Uiso 1 1 calc R U
H24C H 1.1820 -0.5624 0.6340 0.035 Uiso 1 1 calc R U
C25 C 0.4336(6) 0.4499(6) 0.3484(5) 0.0166(12) Uani 1 1 d . .
C26 C 0.3939(9) 0.5026(7) 0.2359(6) 0.0301(16) Uani 1 1 d . .
H26 H 0.4483 0.4599 0.1884 0.036 Uiso 1 1 calc R U
C27 C 0.2727(10) 0.6195(7) 0.1926(6) 0.044(2) Uani 1 1 d . .
H27 H 0.2442 0.6538 0.1159 0.053 Uiso 1 1 calc R U
C28 C 0.1932(8) 0.6861(6) 0.2606(6) 0.0303(16) Uani 1 1 d . .
H28 H 0.1109 0.7644 0.2310 0.036 Uiso 1 1 calc R U
C29 C 0.2370(6) 0.6357(6) 0.3709(5) 0.0208(13) Uani 1 1 d . .
H29 H 0.1855 0.6815 0.4174 0.025 Uiso 1 1 calc R U
C30 C 0.3553(6) 0.5188(6) 0.4165(5) 0.0181(12) Uani 1 1 d . .
H30 H 0.3832 0.4855 0.4932 0.022 Uiso 1 1 calc R U
N1 N 0.6419(5) -0.0503(4) 0.4841(4) 0.0099(9) Uani 1 1 d . .
Se1 Se 0.59096(6) 0.28425(6) 0.41434(5) 0.01457(13) Uani 1 1 d . .
Th1 Th 0.48265(2) 0.11735(2) 0.36244(2) 0.00773(7) Uani 1 1 d . .

loop_
_atom_site_aniso_label
_atom_site_aniso_U_11
_atom_site_aniso_U_22
_atom_site_aniso_U_33
_atom_site_aniso_U_23
_atom_site_aniso_U_13
_atom_site_aniso_U_12
C1 0.007(2) 0.012(3) 0.009(2) -0.005(2) 0.0004(18) -0.001(2)
C2 0.013(3) 0.015(3) 0.007(2) -0.006(2) 0.0008(19) -0.004(2)
C3 0.020(3) 0.015(3) 0.005(2) -0.005(2) 0.001(2) -0.008(2)
C4 0.015(3) 0.016(3) 0.008(2) -0.007(2) 0.003(2) -0.008(2)
C5 0.011(2) 0.008(2) 0.011(2) -0.003(2) 0.0003(19) -0.003(2)
C6 0.014(3) 0.014(3) 0.012(3) -0.004(2) -0.001(2) -0.007(2)
C7 0.031(3) 0.023(3) 0.016(3) -0.008(2) -0.001(2) -0.017(3)
C8 0.011(3) 0.013(3) 0.019(3) -0.007(2) 0.004(2) -0.008(2)
C9 0.016(3) 0.010(3) 0.020(3) -0.004(2) 0.000(2) -0.004(2)
C10 0.007(2) 0.012(3) 0.013(3) 0.001(2) 0.001(2) -0.002(2)
C11 0.012(3) 0.024(3) 0.023(3) -0.004(3) -0.006(2) -0.008(2)
C12 0.022(3) 0.015(3) 0.016(3) 0.003(2) -0.006(2) -0.007(2)
C13 0.014(3) 0.023(3) 0.021(3) -0.006(3) 0.003(2) 0.000(2)
C14 0.012(3) 0.018(3) 0.013(3) -0.005(2) 0.003(2) -0.009(2)
C15 0.016(3) 0.022(3) 0.017(3) -0.010(2) 0.004(2) -0.008(2)
C16 0.013(3) 0.017(3) 0.012(3) -0.002(2) -0.002(2) -0.005(2)
C17 0.022(3) 0.021(3) 0.018(3) -0.007(2) 0.002(2) -0.015(3)
C18 0.010(2) 0.012(3) 0.005(2) -0.004(2) 0.0011(18) -0.002(2)
C19 0.013(3) 0.017(3) 0.012(3) -0.005(2) 0.001(2) -0.007(2)
C20 0.017(3) 0.010(3) 0.015(3) -0.004(2) 0.003(2) -0.004(2)
C21 0.007(2) 0.017(3) 0.010(2) -0.002(2) 0.0020(19) -0.001(2)
C22 0.008(2) 0.019(3) 0.014(3) -0.005(2) 0.003(2) -0.007(2)
C23 0.013(3) 0.013(3) 0.013(3) -0.003(2) 0.003(2) -0.009(2)
C24 0.022(3) 0.019(3) 0.022(3) -0.004(3) -0.004(2) -0.002(3)
C25 0.018(3) 0.013(3) 0.024(3) -0.005(2) 0.001(2) -0.012(2)
C26 0.055(5) 0.019(3) 0.020(3) -0.011(3) 0.007(3) -0.015(3)
C27 0.086(7) 0.016(3) 0.017(3) 0.002(3) -0.025(4) -0.011(4)
C28 0.036(4) 0.014(3) 0.040(4) -0.008(3) -0.005(3) -0.008(3)
C29 0.019(3) 0.018(3) 0.031(3) -0.011(3) 0.008(3) -0.011(3)
C30 0.023(3) 0.019(3) 0.014(3) -0.004(2) 0.001(2) -0.012(3)
N1 0.008(2) 0.014(2) 0.013(2) -0.0082(18) 0.0061(17) -0.0073(18)
Se1 0.0144(3) 0.0169(3) 0.0180(3) -0.0094(2) 0.0032(2) -0.0092(2)
Th1 0.00772(10) 0.00870(11) 0.00663(11) -0.00235(7) 0.00057(7) -0.00346(7)

loop_
_atom_type_symbol
_atom_type_description
_atom_type_scat_dispersion_real
_atom_type_scat_dispersion_imag
_atom_type_scat_source
C C 0.0033 0.0016 'International Tables Vol C Tables 4.2.6.8 and 6.1.1.4'
H H 0.0000 0.0000 'International Tables Vol C Tables 4.2.6.8 and 6.1.1.4'
N N 0.0061 0.0033 'International Tables Vol C Tables 4.2.6.8 and 6.1.1.4'
Se Se -0.0929 2.2259 'International Tables Vol C Tables 4.2.6.8 and 6.1.1.4'
Th Th -7.2400 8.8979 'International Tables Vol C Tables 4.2.6.8 and 6.1.1.4'

loop_
_geom_angle_atom_site_label_1
_geom_angle_atom_site_label_2
_geom_angle_atom_site_label_3
_geom_angle
_geom_angle_site_symmetry_1
_geom_angle_site_symmetry_3
C5 C1 C2 106.9(5) . .
C5 C1 C6 120.9(5) . .
C2 C1 C6 132.2(5) . .
C5 C1 Th1 74.7(3) . .
C2 C1 Th1 78.3(3) . .
C6 C1 Th1 113.9(3) . .
C3 C2 C1 106.5(5) . .
C3 C2 C10 119.5(5) . .
C1 C2 C10 134.0(5) . .
C3 C2 Th1 77.0(3) . .
C1 C2 Th1 72.1(3) . .
C10 C2 Th1 116.5(3) . .
C2 C3 C4 110.7(5) . .
C2 C3 Th1 75.0(3) . .
C4 C3 Th1 75.7(3) . .
C2 C3 H3 124.7 . .
C4 C3 H3 124.7 . .
Th1 C3 H3 116.4 . .
C5 C4 C3 105.2(5) . .
C5 C4 C14 127.4(5) . .
C3 C4 C14 126.9(5) . .
C5 C4 Th1 70.8(3) . .
C3 C4 Th1 75.7(3) . .
C14 C4 Th1 124.5(3) . .
C1 C5 C4 110.7(5) . .
C1 C5 Th1 76.1(3) . .
C4 C5 Th1 80.5(3) . .
C1 C5 H5 124.7 . .
C4 C5 H5 124.7 . .
Th1 C5 H5 110.8 . .
C8 C6 C7 111.4(5) . .
C8 C6 C9 106.8(5) . .
C7 C6 C9 106.0(5) . .
C8 C6 C1 111.7(4) . .
C7 C6 C1 111.3(4) . .
C9 C6 C1 109.3(4) . .
C6 C7 H7A 109.5 . .
C6 C7 H7B 109.5 . .
H7A C7 H7B 109.5 . .
C6 C7 H7C 109.5 . .
H7A C7 H7C 109.5 . .
H7B C7 H7C 109.5 . .
C6 C8 H8A 109.5 . .
C6 C8 H8B 109.5 . .
H8A C8 H8B 109.5 . .
C6 C8 H8C 109.5 . .
H8A C8 H8C 109.5 . .
H8B C8 H8C 109.5 . .
C6 C9 H9A 109.5 . .
C6 C9 H9B 109.5 . .
H9A C9 H9B 109.5 . .
C6 C9 H9C 109.5 . .
H9A C9 H9C 109.5 . .
H9B C9 H9C 109.5 . .
C13 C10 C11 110.1(5) . .
C13 C10 C12 107.1(5) . .
C11 C10 C12 105.7(5) . .
C13 C10 C2 110.0(4) . .
C11 C10 C2 115.1(5) . .
C12 C10 C2 108.4(4) . .
C10 C11 H11A 109.5 . .
C10 C11 H11B 109.5 . .
H11A C11 H11B 109.5 . .
C10 C11 H11C 109.5 . .
H11A C11 H11C 109.5 . .
H11B C11 H11C 109.5 . .
C10 C12 H12A 109.5 . .
C10 C12 H12B 109.5 . .
H12A C12 H12B 109.5 . .
C10 C12 H12C 109.5 . .
H12A C12 H12C 109.5 . .
H12B C12 H12C 109.5 . .
C10 C13 H13A 109.5 . .
C10 C13 H13B 109.5 . .
H13A C13 H13B 109.5 . .
C10 C13 H13C 109.5 . .
H13A C13 H13C 109.5 . .
H13B C13 H13C 109.5 . .
C4 C14 C16 110.0(4) . .
C4 C14 C17 111.6(5) . .
C16 C14 C17 109.5(5) . .
C4 C14 C15 108.2(4) . .
C16 C14 C15 108.9(5) . .
C17 C14 C15 108.6(5) . .
C14 C15 H15A 109.5 . .
C14 C15 H15B 109.5 . .
H15A C15 H15B 109.5 . .
C14 C15 H15C 109.5 . .
H15A C15 H15C 109.5 . .
H15B C15 H15C 109.5 . .
C14 C16 H16A 109.5 . .
C14 C16 H16B 109.5 . .
H16A C16 H16B 109.5 . .
C14 C16 H16C 109.5 . .
H16A C16 H16C 109.5 . .
H16B C16 H16C 109.5 . .
C14 C17 H17A 109.5 . .
C14 C17 H17B 109.5 . .
H17A C17 H17B 109.5 . .
C14 C17 H17C 109.5 . .
H17A C17 H17C 109.5 . .
H17B C17 H17C 109.5 . .
N1 C18 C19 121.2(5) . .
N1 C18 C23 121.8(5) . .
C19 C18 C23 116.9(5) . .
N1 C18 Th1 55.3(2) . 2_656
C19 C18 Th1 89.3(3) . 2_656
C23 C18 Th1 123.7(3) . 2_656
C20 C19 C18 121.2(5) . .
C20 C19 H19 119.4 . .
C18 C19 H19 119.4 . .
C21 C20 C19 121.4(5) . .
C21 C20 H20 119.3 . .
C19 C20 H20 119.3 . .
C20 C21 C22 117.9(5) . .
C20 C21 C24 120.7(5) . .
C22 C21 C24 121.4(5) . .
C23 C22 C21 122.6(5) . .
C23 C22 H22 118.7 . .
C21 C22 H22 118.7 . .
C22 C23 C18 120.1(5) . .
C22 C23 H23 120.0 . .
C18 C23 H23 120.0 . .
C21 C24 H24A 109.5 . .
C21 C24 H24B 109.5 . .
H24A C24 H24B 109.5 . .
C21 C24 H24C 109.5 . .
H24A C24 H24C 109.5 . .
H24B C24 H24C 109.5 . .
C26 C25 C30 119.1(6) . .
C26 C25 Se1 121.8(5) . .
C30 C25 Se1 119.2(4) . .
C25 C26 C27 119.7(6) . .
C25 C26 H26 120.2 . .
C27 C26 H26 120.2 . .
C28 C27 C26 121.1(6) . .
C28 C27 H27 119.4 . .
C26 C27 H27 119.4 . .
C29 C28 C27 118.5(6) . .
C29 C28 H28 120.7 . .
C27 C28 H28 120.7 . .
C28 C29 C30 121.6(6) . .
C28 C29 H29 119.2 . .
C30 C29 H29 119.2 . .
C29 C30 C25 119.9(6) . .
C29 C30 H30 120.0 . .
C25 C30 H30 120.0 . .
C18 N1 Th1 157.2(3) . .
C18 N1 Th1 95.9(3) . 2_656
Th1 N1 Th1 105.26(17) . 2_656
C25 Se1 Th1 98.57(17) . .
N1 Th1 N1 74.74(17) . 2_656
N1 Th1 C5 83.71(16) . .
N1 Th1 C5 131.96(15) 2_656 .
N1 Th1 C1 104.49(16) . .
N1 Th1 C1 118.36(15) 2_656 .
C5 Th1 C1 29.21(15) . .
N1 Th1 C2 131.24(16) . .
N1 Th1 C2 130.20(15) 2_656 .
C5 Th1 C2 47.86(15) . .
C1 Th1 C2 29.60(15) . .
N1 Th1 C18 103.24(15) . 2_656
N1 Th1 C18 28.81(15) 2_656 2_656
C5 Th1 C18 140.89(15) . 2_656
C1 Th1 C18 114.63(15) . 2_656
C2 Th1 C18 111.40(15) . 2_656
N1 Th1 C4 93.99(16) . .
N1 Th1 C4 160.22(15) 2_656 .
C5 Th1 C4 28.68(15) . .
C1 Th1 C4 47.94(15) . .
C2 Th1 C4 47.49(15) . .
C18 Th1 C4 158.88(15) 2_656 .
N1 Th1 C3 122.55(16) . .
N1 Th1 C3 157.48(16) 2_656 .
C5 Th1 C3 46.79(16) . .
C1 Th1 C3 47.21(15) . .
C2 Th1 C3 27.99(15) . .
C18 Th1 C3 132.88(15) 2_656 .
C4 Th1 C3 28.56(15) . .
N1 Th1 Se1 88.49(12) . .
N1 Th1 Se1 105.54(11) 2_656 .
C5 Th1 Se1 116.40(11) . .
C1 Th1 Se1 136.04(11) . .
C2 Th1 Se1 115.17(11) . .
C18 Th1 Se1 102.35(11) 2_656 .
C4 Th1 Se1 90.07(11) . .
C3 Th1 Se1 90.26(11) . .
N1 Th1 Th1 39.52(11) . 2_656
N1 Th1 Th1 35.22(11) 2_656 2_656
C5 Th1 Th1 112.06(11) . 2_656
C1 Th1 Th1 117.57(11) . 2_656
C2 Th1 Th1 145.06(11) . 2_656
C18 Th1 Th1 63.82(10) 2_656 2_656
C4 Th1 Th1 131.48(11) . 2_656
C3 Th1 Th1 158.58(11) . 2_656
Se1 Th1 Th1 99.26(3) . 2_656

loop_
_geom_bond_atom_site_label_1
_geom_bond_atom_site_label_2
_geom_bond_distance
_geom_bond_site_symmetry_2
C1 C5 1.406(7) .
C1 C2 1.452(7) .
C1 C6 1.565(7) .
C1 Th1 2.796(5) .
C2 C3 1.398(8) .
C2 C10 1.564(7) .
C2 Th1 2.878(5) .
C3 C4 1.432(8) .
C3 Th1 2.903(5) .
C3 H3 0.9500 .
C4 C5 1.412(8) .
C4 C14 1.520(7) .
C4 Th1 2.902(5) .
C5 Th1 2.778(5) .
C5 H5 0.9500 .
C6 C8 1.517(7) .
C6 C7 1.540(8) .
C6 C9 1.557(8) .
C7 H7A 0.9800 .
C7 H7B 0.9800 .
C7 H7C 0.9800 .
C8 H8A 0.9800 .
C8 H8B 0.9800 .
C8 H8C 0.9800 .
C9 H9A 0.9800 .
C9 H9B 0.9800 .
C9 H9C 0.9800 .
C10 C13 1.532(8) .
C10 C11 1.534(8) .
C10 C12 1.547(8) .
C11 H11A 0.9800 .
C11 H11B 0.9800 .
C11 H11C 0.9800 .
C12 H12A 0.9800 .
C12 H12B 0.9800 .
C12 H12C 0.9800 .
C13 H13A 0.9800 .
C13 H13B 0.9800 .
C13 H13C 0.9800 .
C14 C16 1.535(7) .
C14 C17 1.539(8) .
C14 C15 1.545(8) .
C15 H15A 0.9800 .
C15 H15B 0.9800 .
C15 H15C 0.9800 .
C16 H16A 0.9800 .
C16 H16B 0.9800 .
C16 H16C 0.9800 .
C17 H17A 0.9800 .
C17 H17B 0.9800 .
C17 H17C 0.9800 .
C18 N1 1.404(7) .
C18 C19 1.406(8) .
C18 C23 1.447(7) .
C18 Th1 2.898(5) 2_656
C19 C20 1.400(8) .
C19 H19 0.9500 .
C20 C21 1.383(8) .
C20 H20 0.9500 .
C21 C22 1.402(8) .
C21 C24 1.518(8) .
C22 C23 1.368(8) .
C22 H22 0.9500 .
C23 H23 0.9500 .
C24 H24A 0.9800 .
C24 H24B 0.9800 .
C24 H24C 0.9800 .
C25 C26 1.388(9) .
C25 C30 1.412(8) .
C25 Se1 1.928(6) .
C26 C27 1.407(11) .
C26 H26 0.9500 .
C27 C28 1.401(11) .
C27 H27 0.9500 .
C28 C29 1.371(10) .
C28 H28 0.9500 .
C29 C30 1.396(9) .
C29 H29 0.9500 .
C30 H30 0.9500 .
N1 Th1 2.170(5) .
N1 Th1 2.395(4) 2_656
Se1 Th1 2.9182(9) .
Th1 N1 2.395(4) 2_656
Th1 C18 2.898(5) 2_656
Th1 Th1 3.6304(10) 2_656
